data_1530134
loop_
_publ_author_name
'Karpinskii, O.G.'
'Evseev, B.A.'

_publ_section_title
;
 The crystal structure of the compound Mn4 Si7
;
_journal_name_full 'Izvestiya Akademii Nauk SSSR, Neorganicheskie Materialy'
_journal_page_first 525
_journal_page_last 529
_journal_volume 5
_journal_year 1969
_chemical_formula_sum 'Mn4 Si7'
_space_group_IT_number 116
_symmetry_space_group_name_Hall 'P -4 -2c'
_symmetry_space_group_name_H-M 'P -4 c 2'
_cell_angle_alpha 90
_cell_angle_beta 90
_cell_angle_gamma 90
_cell_formula_units_Z 4
_cell_length_a 5.525
_cell_length_b 5.525
_cell_length_c 17.463
_cell_volume 533.069
_citation_journal_id_ASTM IVNMAW
_cod_data_source_file Karpinskii_IVNMAW_1969_1947.cif
_cod_data_source_block Mn4Si7
_cod_database_code 1530134

loop_
_symmetry_equiv_pos_as_xyz
x,y,z
y,-x,-z
-x,-y,z
-y,x,-z
-x,y,z+1/2
y,x,-z+1/2
x,-y,z+1/2
-y,-x,-z+1/2

loop_
_atom_site_label
_atom_site_type_symbol
_atom_site_fract_x
_atom_site_fract_y
_atom_site_fract_z
_atom_site_occupancy
_atom_site_U_iso_or_equiv
Si4 Si-4 0.333 0.333 0.25 1 0.0
Si3 Si-4 0.1627 0.6791 0.1815 1 0.0
Mn4 Mn+7 0 0.5 0.0625 1 0.0
Mn1 Mn+7 0 0 0.25 1 0.0
Mn5 Mn+7 0 0.5 0.3125 1 0.0
Si1 Si-4 0.3436 0.7721 0.0409 1 0.0
Mn2 Mn+7 0 0 0 1 0.0
Mn3 Mn+7 0.5 0.5 0.125 1 0.0
Si2 Si-4 0.1933 0.1507 0.1129 1 0.0
